data_4117013
loop_
_publ_author_name
'Laura R. Cook'
'Hitoshi Oinuma'
'Marcus A. Semones'
'Yoshito Kishi'

_publ_section_title
;
 The Stereochemical Assignment and Conformational Analysis of the V/W-Ring
 Juncture of Maitotoxin
;
_journal_name_full 'Journal of the American Chemical Society'
_journal_page_first 7928
_journal_page_last 7937
_journal_paper_doi 10.1021/ja971259t
_journal_volume 119
_journal_year 1997
_chemical_formula_sum 'C20 H28 O4'
_chemical_formula_weight 332.42
_chemical_name_systematic
; 
 ? 
;
_space_group_IT_number 19
_symmetry_cell_setting orthorhombic
_symmetry_space_group_name_Hall 'P 2ac 2ab'
_symmetry_space_group_name_H-M 'P 21 21 21'
_atom_sites_solution_hydrogens geom
_atom_sites_solution_primary direct
_atom_sites_solution_secondary difmap
_audit_creation_method SHELXL
_cell_angle_alpha 90.00
_cell_angle_beta 90.00
_cell_angle_gamma 90.00
_cell_formula_units_Z 4
_cell_length_a 5.7155(5)
_cell_length_b 11.0402(11)
_cell_length_c 28.497(3)
_cell_measurement_reflns_used 61
_cell_measurement_temperature 213(2)
_cell_measurement_theta_max 17.81
_cell_measurement_theta_min 3.64
_cell_volume 1798.2(3)
_computing_cell_refinement 'SMART (SIEMENS, V4.033, 1994)'
_computing_data_collection 'ASTRO (SIEMENS, V4.033, 1994)'
_computing_data_reduction 'SAINT (SIEMENS, V4.035, 1994)'
_computing_molecular_graphics 'SHELXTL (SIEMENS, 1994, ver 5.04)'
_computing_publication_material 'CIFTAB (Sheldrick, 1993)'
_computing_structure_refinement 'SHELXL-93 (Sheldrick, 1993)'
_computing_structure_solution 'SHELXS-86 (Sheldrick, 1990)'
_diffrn_ambient_temperature 213(2)
_diffrn_measurement_device 'Siemens CCD'
_diffrn_measurement_method '\w, 0.3 deg'
_diffrn_radiation_monochromator graphite
_diffrn_radiation_source 'fine-focus sealed tube'
_diffrn_radiation_type MoK\a
_diffrn_radiation_wavelength 0.71073
_diffrn_reflns_av_R_equivalents 0.0540
_diffrn_reflns_av_sigmaI/netI 0.0674
_diffrn_reflns_limit_h_max 6
_diffrn_reflns_limit_h_min -6
_diffrn_reflns_limit_k_max 12
_diffrn_reflns_limit_k_min -7
_diffrn_reflns_limit_l_max 31
_diffrn_reflns_limit_l_min -28
_diffrn_reflns_number 6098
_diffrn_reflns_theta_max 23.29
_diffrn_reflns_theta_min 1.43
_diffrn_standards_decay_% <1
_diffrn_standards_interval_count 0
_diffrn_standards_number 0
_exptl_absorpt_coefficient_mu 0.084
_exptl_absorpt_correction_type none
_exptl_crystal_colour colorless
_exptl_crystal_density_diffrn 1.228
_exptl_crystal_description plates
_exptl_crystal_F_000 720
_exptl_crystal_size_max 0.05
_exptl_crystal_size_mid 0.05
_exptl_crystal_size_min 0.01
_refine_diff_density_max 0.231
_refine_diff_density_min -0.210
_refine_diff_density_rms 0.053
_refine_ls_abs_structure_details 'Flack H D (1983), Acta Cryst. A39, 876-881'
_refine_ls_abs_structure_Flack -3.50(249)
_refine_ls_extinction_coef 0.0112(19)
_refine_ls_extinction_expression Fc^*^=kFc[1+0.001xFc^2^\l^3^/sin(2\q)]^-1/4^
_refine_ls_extinction_method SHELXL
_refine_ls_goodness_of_fit_all 1.157
_refine_ls_goodness_of_fit_obs 1.138
_refine_ls_matrix_type full
_refine_ls_number_parameters 218
_refine_ls_number_reflns 2570
_refine_ls_number_restraints 0
_refine_ls_restrained_S_all 1.188
_refine_ls_restrained_S_obs 1.138
_refine_ls_R_factor_all 0.0977
_refine_ls_R_factor_obs 0.0616
_refine_ls_shift/esd_max 0.002
_refine_ls_shift/esd_mean 0.000
_refine_ls_structure_factor_coef Fsqd
_refine_ls_weighting_details 'w=1/[\s^2^(Fo^2^)+(0.0521P)^2^+0.9899P] where P=(Fo^2^+2Fc^2^)/3'
_refine_ls_weighting_scheme calc
_refine_ls_wR_factor_all 0.1515
_refine_ls_wR_factor_obs 0.1234
_reflns_number_observed 1911
_reflns_number_total 2573
_reflns_observed_criterion >2sigma(I)
_cod_data_source_file ja971259t_4.cif
_cod_data_source_block Compound_4
_cod_depositor_comments
;
The following automatic conversions were performed:

'_refine_ls_weighting_scheme' value 'calc
w=1/[\s^2^(Fo^2^)+(0.0521P)^2^+0.9899P] where P=(Fo^2^+2Fc^2^)/3' was
changed to 'calc'. New tag '_refine_ls_weighting_details' was
created. The value of the new tag was set to
'w=1/[\s^2^(Fo^2^)+(0.0521P)^2^+0.9899P] where P=(Fo^2^+2Fc^2^)/3'.

Automatic conversion script
Id: cif_fix_values 3143 2015-03-26 13:38:13Z robertas 
;
_cod_database_code 4117013

loop_
_symmetry_equiv_pos_as_xyz
'x, y, z'
'-x+1/2, -y, z+1/2'
'-x, y+1/2, -z+1/2'
'x+1/2, -y+1/2, -z'

loop_
_atom_site_aniso_label
_atom_site_aniso_U_11
_atom_site_aniso_U_22
_atom_site_aniso_U_33
_atom_site_aniso_U_23
_atom_site_aniso_U_13
_atom_site_aniso_U_12
O1 0.041(2) 0.028(2) 0.040(2) -0.0099(14) -0.008(2) 0.004(2)
O2 0.034(2) 0.032(2) 0.058(2) -0.010(2) -0.011(2) 0.005(2)
O3 0.033(2) 0.029(2) 0.046(2) -0.0095(15) -0.010(2) 0.007(2)
O4 0.042(2) 0.027(2) 0.042(2) -0.0038(14) -0.005(2) 0.005(2)
C92 0.043(3) 0.051(3) 0.042(3) -0.008(2) 0.013(3) -0.017(3)
C93 0.056(4) 0.057(3) 0.048(3) -0.023(3) 0.015(3) -0.018(3)
C94 0.057(4) 0.049(3) 0.040(3) -0.009(3) -0.004(3) -0.012(3)
C95 0.047(3) 0.055(3) 0.053(3) -0.004(3) 0.008(3) -0.013(3)
C96 0.042(3) 0.049(3) 0.053(3) -0.016(3) 0.014(3) -0.009(3)
C97 0.038(3) 0.035(3) 0.030(2) 0.000(2) -0.002(2) -0.001(3)
C98 0.042(3) 0.032(3) 0.038(3) -0.005(2) 0.004(2) -0.006(3)
C99 0.037(3) 0.041(3) 0.063(3) -0.011(3) -0.018(3) 0.003(3)
C100 0.031(3) 0.025(2) 0.039(3) -0.003(2) -0.007(2) -0.003(2)
C101 0.035(3) 0.027(2) 0.034(2) -0.003(2) 0.000(2) -0.001(2)
C102 0.053(3) 0.036(3) 0.030(3) 0.002(2) -0.013(2) 0.003(3)
C103 0.036(3) 0.029(3) 0.031(2) -0.005(2) 0.002(2) 0.004(2)
C104 0.035(3) 0.025(2) 0.035(2) -0.004(2) -0.004(2) 0.003(2)
C105 0.039(3) 0.037(3) 0.046(3) -0.007(2) -0.009(2) -0.001(3)
C106 0.048(3) 0.032(3) 0.051(3) -0.011(2) 0.003(3) -0.005(3)
C107 0.047(3) 0.028(2) 0.034(2) -0.004(2) 0.010(2) 0.000(3)
C108 0.068(4) 0.035(3) 0.055(3) -0.010(2) -0.001(3) 0.008(3)
C109 0.080(5) 0.038(3) 0.064(3) 0.001(3) 0.025(3) -0.004(3)
C155 0.058(4) 0.037(3) 0.038(3) 0.003(2) -0.005(3) -0.005(3)
C156 0.048(3) 0.041(3) 0.037(3) 0.002(2) 0.006(3) 0.003(3)

loop_
_atom_site_label
_atom_site_type_symbol
_atom_site_fract_x
_atom_site_fract_y
_atom_site_fract_z
_atom_site_U_iso_or_equiv
_atom_site_thermal_displace_type
_atom_site_occupancy
_atom_site_calc_flag
_atom_site_refinement_flags
O1 O 0.1315(6) 0.7774(3) 0.07935(9) 0.0364(8) Uani 1 d .
O2 O 0.4135(6) 0.6348(3) 0.10318(11) 0.0412(9) Uani 1 d .
O3 O 0.4836(5) 0.9062(2) 0.17419(10) 0.0359(8) Uani 1 d .
O4 O 0.1405(6) 1.1793(2) 0.14799(10) 0.0369(8) Uani 1 d .
C92 C 0.2716(9) 0.5347(4) 0.00050(15) 0.0451(13) Uani 1 d .
H92A H 0.4127(9) 0.5653(4) -0.01160(15) 0.054 Uiso 1 calc R
C93 C 0.1674(10) 0.4363(5) -0.0207(2) 0.0538(15) Uani 1 d .
H93A H 0.2400(10) 0.3993(5) -0.0466(2) 0.065 Uiso 1 calc R
C94 C -0.0415(9) 0.3920(5) -0.0043(2) 0.0485(14) Uani 1 d .
H94A H -0.1131(9) 0.3251(5) -0.0188(2) 0.058 Uiso 1 calc R
C95 C -0.1440(10) 0.4469(5) 0.0336(2) 0.0518(14) Uani 1 d .
H95A H -0.2874(10) 0.4174(5) 0.0450(2) 0.062 Uiso 1 calc R
C96 C -0.0397(9) 0.5447(4) 0.0552(2) 0.0481(14) Uani 1 d .
H96A H -0.1127(9) 0.5817(4) 0.0811(2) 0.058 Uiso 1 calc R
C97 C 0.1724(8) 0.5885(4) 0.03897(14) 0.0345(11) Uani 1 d .
C98 C 0.2951(9) 0.6894(4) 0.0644(2) 0.0375(12) Uani 1 d .
H98A H 0.4110(9) 0.7275(4) 0.0432(2) 0.045 Uiso 1 calc R
C99 C 0.5293(9) 0.7230(4) 0.1325(2) 0.0470(13) Uani 1 d .
H99A H 0.6524(9) 0.7639(4) 0.1145(2) 0.056 Uiso 1 calc R
H99B H 0.6020(9) 0.6825(4) 0.1594(2) 0.056 Uiso 1 calc R
C100 C 0.3512(8) 0.8150(4) 0.14949(15) 0.0318(11) Uani 1 d .
C101 C 0.2502(8) 0.8702(4) 0.10499(15) 0.0321(11) Uani 1 d .
H10I H 0.3827(8) 0.8988(4) 0.08552(15) 0.039 Uiso 1 calc R
C102 C 0.0952(9) 0.9784(4) 0.11523(14) 0.0397(12) Uani 1 d .
H10A H 0.0309(9) 1.0123(4) 0.08619(14) 0.048 Uiso 1 calc R
H10B H -0.0341(9) 0.9558(4) 0.13605(14) 0.048 Uiso 1 calc R
C103 C 0.2579(8) 1.0679(4) 0.13898(14) 0.0318(11) Uani 1 d .
H10F H 0.3870(8) 1.0853(4) 0.11682(14) 0.038 Uiso 1 calc R
C104 C 0.3674(8) 1.0201(4) 0.18401(14) 0.0318(11) Uani 1 d .
C105 C 0.5571(9) 1.1094(4) 0.1975(2) 0.0409(12) Uani 1 d .
H10G H 0.6790(9) 1.1102(4) 0.1733(2) 0.049 Uiso 1 calc R
H10H H 0.6290(9) 1.0845(4) 0.2271(2) 0.049 Uiso 1 calc R
C106 C 0.4522(9) 1.2376(4) 0.2027(2) 0.0441(13) Uani 1 d .
H10J H 0.3589(9) 1.2403(4) 0.2315(2) 0.053 Uiso 1 calc R
H10K H 0.5803(9) 1.2959(4) 0.2061(2) 0.053 Uiso 1 calc R
C107 C 0.2981(9) 1.2766(4) 0.16156(15) 0.0365(12) Uani 1 d .
C108 C 0.1342(11) 1.3778(4) 0.1764(2) 0.0526(15) Uani 1 d .
H10C H 0.0379(11) 1.4016(4) 0.1499(2) 0.079 Uiso 1 calc R
H10D H 0.2252(11) 1.4468(4) 0.1870(2) 0.079 Uiso 1 calc R
H10E H 0.0348(11) 1.3497(4) 0.2017(2) 0.079 Uiso 1 calc R
C109 C 0.4412(11) 1.3173(4) 0.1189(2) 0.061(2) Uani 1 d .
H10L H 0.5461(11) 1.2527(4) 0.1095(2) 0.091 Uiso 1 calc R
H10M H 0.5317(11) 1.3887(4) 0.1270(2) 0.091 Uiso 1 calc R
H10N H 0.3363(11) 1.3364(4) 0.0932(2) 0.091 Uiso 1 calc R
C155 C 0.1701(10) 0.7514(4) 0.1797(2) 0.0442(13) Uani 1 d .
H15A H 0.0560(10) 0.8099(4) 0.1907(2) 0.066 Uiso 1 calc R
H15B H 0.2468(10) 0.7140(4) 0.2064(2) 0.066 Uiso 1 calc R
H15C H 0.0918(10) 0.6896(4) 0.1613(2) 0.066 Uiso 1 calc R
C156 C 0.1899(8) 1.0075(4) 0.22392(15) 0.0421(13) Uani 1 d .
H15D H 0.0696(8) 0.9500(4) 0.21494(15) 0.063 Uiso 1 calc R
H15E H 0.1187(8) 1.0856(4) 0.23017(15) 0.063 Uiso 1 calc R
H15F H 0.2688(8) 0.9789(4) 0.25194(15) 0.063 Uiso 1 calc R

loop_
_atom_type_symbol
_atom_type_description
_atom_type_scat_dispersion_real
_atom_type_scat_dispersion_imag
_atom_type_scat_source
C C 0.0033 0.0016 'International Tables Vol C Tables 4.2.6.8 and 6.1.1.4'
H H 0.0000 0.0000 'International Tables Vol C Tables 4.2.6.8 and 6.1.1.4'
O O 0.0106 0.0060 'International Tables Vol C Tables 4.2.6.8 and 6.1.1.4'

loop_
_geom_angle_atom_site_label_1
_geom_angle_atom_site_label_2
_geom_angle_atom_site_label_3
_geom_angle
C98 O1 C101 109.5(3)
C98 O2 C99 112.3(3)
C100 O3 C104 117.4(3)
C103 O4 C107 113.2(3)
C97 C92 C93 121.0(5)
C94 C93 C92 120.4(5)
C95 C94 C93 118.9(5)
C94 C95 C96 120.9(5)
C95 C96 C97 120.2(5)
C92 C97 C96 118.6(4)
C92 C97 C98 121.0(4)
C96 C97 C98 120.4(4)
O1 C98 O2 111.7(3)
O1 C98 C97 110.3(4)
O2 C98 C97 106.3(3)
O2 C99 C100 109.2(4)
O3 C100 C155 113.8(3)
O3 C100 C99 105.8(4)
C155 C100 C99 109.2(4)
O3 C100 C101 109.0(3)
C155 C100 C101 113.5(4)
C99 C100 C101 104.8(4)
O1 C101 C102 112.7(4)
O1 C101 C100 108.6(3)
C102 C101 C100 112.2(3)
C103 C102 C101 104.0(4)
O4 C103 C102 110.8(4)
O4 C103 C104 109.9(3)
C102 C103 C104 113.7(4)
O3 C104 C105 106.6(3)
O3 C104 C103 109.1(3)
C105 C104 C103 106.4(3)
O3 C104 C156 111.6(3)
C105 C104 C156 110.2(4)
C103 C104 C156 112.7(4)
C104 C105 C106 110.0(4)
C107 C106 C105 114.1(4)
O4 C107 C108 103.6(4)
O4 C107 C106 110.6(3)
C108 C107 C106 110.5(4)
O4 C107 C109 109.6(4)
C108 C107 C109 109.5(4)
C106 C107 C109 112.6(5)

loop_
_geom_bond_atom_site_label_1
_geom_bond_atom_site_label_2
_geom_bond_distance
O1 C98 1.415(5)
O1 C101 1.430(5)
O2 C98 1.430(5)
O2 C99 1.443(5)
O3 C100 1.443(5)
O3 C104 1.450(5)
O4 C103 1.424(5)
O4 C107 1.455(5)
C92 C97 1.370(6)
C92 C93 1.379(6)
C93 C94 1.373(7)
C94 C95 1.370(6)
C95 C96 1.379(6)
C96 C97 1.385(6)
C97 C98 1.502(6)
C99 C100 1.518(6)
C100 C155 1.519(7)
C100 C101 1.521(6)
C101 C102 1.515(6)
C102 C103 1.516(6)
C103 C104 1.522(5)
C104 C105 1.515(6)
C104 C156 1.531(6)
C105 C106 1.544(6)
C106 C107 1.528(6)
C107 C108 1.518(6)
C107 C109 1.533(6)
